data_7028332
loop_
_publ_author_name
'Yu, Xian-Yong'
'Deng, Lin'
'Zheng, Baishu'
'Zeng, Bi-Rong'
'Yi, Pinggui'
'Xu, Xin'

_publ_section_title
;
 A spectroscopic study on the coordination and solution structures of the
 interaction systems between biperoxidovanadate complexes and the
 pyrazolylpyridine-like ligands.
;
_journal_issue 4
_journal_name_full 'Dalton transactions (Cambridge, England : 2003)'
_journal_page_first 1524
_journal_page_last 1533
_journal_paper_doi 10.1039/c3dt51986d
_journal_volume 43
_journal_year 2014
_chemical_formula_moiety 'C8 H7 N3 O5 V, 6(H2 O), H4 N'
_chemical_formula_sum 'C8 H23 N4 O11 V'
_chemical_formula_weight 402.24
_chemical_name_systematic
; 
 ? 
;
_space_group_IT_number 14
_space_group_name_Hall '-P 2yab'
_symmetry_cell_setting monoclinic
_symmetry_space_group_name_Hall '-P 2yab'
_symmetry_space_group_name_H-M 'P 1 21/a 1'
_atom_sites_solution_hydrogens geom
_atom_sites_solution_primary direct
_atom_sites_solution_secondary difmap
_audit_creation_date 2013-09-24
_audit_creation_method SHELXL-97
_cell_angle_alpha 90.00
_cell_angle_beta 111.488(4)
_cell_angle_gamma 90.00
_cell_formula_units_Z 4
_cell_length_a 7.5216(17)
_cell_length_b 26.293(6)
_cell_length_c 9.411(2)
_cell_measurement_reflns_used 4624
_cell_measurement_temperature 173(2)
_cell_measurement_theta_max 28.19
_cell_measurement_theta_min 2.33
_cell_volume 1731.8(7)
_computing_cell_refinement 'SMART v5.625 (Bruker, 2001)'
_computing_data_collection 'SMART v5.625 (Bruker, 2001)'
_computing_data_reduction 'SMART v5.625 (Bruker, 2001)'
_computing_molecular_graphics
;
O. V. Dolomanov, L. J. Bourhis, R. J. Gildea, J. A. K. Howard and H. Puschmann,
OLEX2: a complete structure solution, refinement and analysis program.
J. Appl. Cryst. (2009). 42, 339-341.
;
_computing_publication_material
;
O. V. Dolomanov, L. J. Bourhis, R. J. Gildea, J. A. K. Howard and H. Puschmann,
OLEX2: a complete structure solution, refinement and analysis program.
J. Appl. Cryst. (2009). 42, 339-341.
;
_computing_structure_refinement 'SHELXL-97 (Sheldrick, 1997)'
_computing_structure_solution 'SHELXS-97 (Sheldrick, 1990)'
_diffrn_ambient_temperature 173(2)
_diffrn_measured_fraction_theta_full 0.994
_diffrn_measured_fraction_theta_max 0.994
_diffrn_measurement_device_type 'CCD area detector'
_diffrn_measurement_method 'phi and omega scans'
_diffrn_radiation_monochromator graphite
_diffrn_radiation_source 'fine-focus sealed tube'
_diffrn_radiation_type MoK\a
_diffrn_radiation_wavelength 0.71073
_diffrn_reflns_av_R_equivalents 0.0284
_diffrn_reflns_av_unetI/netI 0.0339
_diffrn_reflns_limit_h_max 8
_diffrn_reflns_limit_h_min -8
_diffrn_reflns_limit_k_max 26
_diffrn_reflns_limit_k_min -31
_diffrn_reflns_limit_l_max 11
_diffrn_reflns_limit_l_min -11
_diffrn_reflns_number 8593
_diffrn_reflns_theta_full 25.00
_diffrn_reflns_theta_max 25.00
_diffrn_reflns_theta_min 1.55
_exptl_absorpt_coefficient_mu 0.633
_exptl_absorpt_correction_T_max 1
_exptl_absorpt_correction_T_min 0.765407
_exptl_absorpt_correction_type multi-scan
_exptl_absorpt_process_details
;
SADABS v.2.03 (Bruker,2002) was used for absorption correction.
R(int) was 0.0773 before and 0.0400 after correction.
The Ratio of minimum to maximum transmission is 0.7654.
The \l/2 correction factor is 0.0015.
;
_exptl_crystal_colour yelllow
_exptl_crystal_density_diffrn 1.543
_exptl_crystal_density_method 'not measured'
_exptl_crystal_description block
_exptl_crystal_F_000 840
_exptl_crystal_size_max 0.45
_exptl_crystal_size_mid 0.16
_exptl_crystal_size_min 0.10
_refine_diff_density_max 0.554
_refine_diff_density_min -0.411
_refine_diff_density_rms 0.080
_refine_ls_extinction_method none
_refine_ls_goodness_of_fit_ref 1.003
_refine_ls_hydrogen_treatment mixed
_refine_ls_matrix_type full
_refine_ls_number_parameters 251
_refine_ls_number_reflns 3029
_refine_ls_number_restraints 0
_refine_ls_restrained_S_all 1.003
_refine_ls_R_factor_all 0.0735
_refine_ls_R_factor_gt 0.0727
_refine_ls_shift/su_max 0.024
_refine_ls_shift/su_mean 0.001
_refine_ls_structure_factor_coef Fsqd
_refine_ls_weighting_details 'calc w=1/[\s^2^(Fo^2^)+(0.0121P)^2^+11.3203P] where P=(Fo^2^+2Fc^2^)/3'
_refine_ls_weighting_scheme calc
_refine_ls_wR_factor_gt 0.1357
_refine_ls_wR_factor_ref 0.1362
_reflns_number_gt 3003
_reflns_number_total 3029
_reflns_threshold_expression >2sigma(I)
_cod_data_source_file c3dt51986d.txt
_cod_data_source_block a
_cod_depositor_comments
;
The following automatic conversions were performed:

'_symmetry_cell_setting' value 'Monoclinic' changed to 'monoclinic'
according to
/usr/data/users/saulius/automatic-downloads/current/RSC/lib/dictionaries/cif_core.dic
dictionary named 'cif_core.dic' version 2.4.2 from 2011-04-26.

Automatic conversion script
Id: cif_fix_values 2281 2013-09-26 08:29:07Z andrius 
;
_cod_original_cell_volume 1731.9(7)
_cod_original_sg_symbol_H-M 'P 21/a'
_cod_database_code 7028332

loop_
_symmetry_equiv_pos_as_xyz
'x, y, z'
'-x+1/2, y+1/2, -z'
'-x, -y, -z'
'x-1/2, -y-1/2, z'

loop_
_atom_site_label
_atom_site_type_symbol
_atom_site_fract_x
_atom_site_fract_y
_atom_site_fract_z
_atom_site_U_iso_or_equiv
_atom_site_adp_type
_atom_site_occupancy
_atom_site_symmetry_multiplicity
_atom_site_calc_flag
_atom_site_refinement_flags
V1 V 0.92881(10) 0.14047(3) 0.79282(8) 0.0202(2) Uani 1 1 d .
O5 O 0.7847(4) 0.16474(12) 0.8633(4) 0.0302(7) Uani 1 1 d .
O2 O 1.1530(4) 0.17733(12) 0.8878(4) 0.0290(7) Uani 1 1 d .
O1 O 1.1507(4) 0.13217(12) 0.9756(3) 0.0260(7) Uani 1 1 d .
O4 O 0.7669(4) 0.13463(12) 0.5813(4) 0.0302(7) Uani 1 1 d .
O3 O 0.8889(4) 0.17948(12) 0.6167(4) 0.0293(7) Uani 1 1 d .
O007 O 1.2590(5) 0.22604(13) 0.6433(5) 0.0377(8) Uani 1 1 d G
H00A H 1.2616 0.2574 0.6225 0.057 Uiso 1 1 d G
H00B H 1.1437 0.2163 0.6172 0.057 Uiso 1 1 d G
O008 O 1.4176(6) 0.24625(14) 1.2036(4) 0.0412(9) Uani 1 1 d G
H00C H 1.4609 0.2762 1.2258 0.062 Uiso 1 1 d G
H00D H 1.4425 0.2291 1.2851 0.062 Uiso 1 1 d G
O009 O 0.4365(5) 0.18622(15) 0.4581(4) 0.0359(8) Uani 1 1 d G
H00E H 0.3828 0.1954 0.5193 0.054 Uiso 1 1 d G
H00F H 0.5388 0.1702 0.5072 0.054 Uiso 1 1 d G
O010 O 1.0968(5) 0.15623(16) 1.2391(4) 0.0407(9) Uani 1 1 d G
H01E H 1.1043 0.1495 1.1532 0.061 Uiso 1 1 d G
H01F H 1.2082 0.1611 1.3049 0.061 Uiso 1 1 d G
N011 N 1.0358(6) 0.27594(18) 0.9661(6) 0.0330(10) Uani 1 1 d .
H01A H 1.085(8) 0.244(2) 0.955(7) 0.049 Uiso 1 1 d .
H01B H 1.024(8) 0.277(2) 1.058(7) 0.049 Uiso 1 1 d .
H01C H 1.118(9) 0.298(2) 0.973(7) 0.049 Uiso 1 1 d .
H01D H 0.923(9) 0.281(2) 0.875(7) 0.049 Uiso 1 1 d .
O012 O 0.5133(5) 0.09628(16) 1.0182(4) 0.0417(9) Uani 1 1 d G
H01G H 0.5847 0.1049 1.1081 0.062 Uiso 1 1 d G
H01H H 0.4011 0.1076 0.9990 0.062 Uiso 1 1 d G
N1 N 1.1068(5) 0.08327(15) 0.7023(4) 0.0259(8) Uani 1 1 d .
N3 N 0.7305(5) 0.04842(15) 0.8841(4) 0.0250(8) Uani 1 1 d .
C6 C 1.2951(7) 0.0091(2) 0.6072(6) 0.0400(13) Uani 1 1 d .
H6 H 1.3586 -0.0160 0.5748 0.048 Uiso 1 1 calc R
O016 O 0.7708(6) 0.12828(18) 0.2844(5) 0.0581(12) Uani 1 1 d G
H01I H 0.7312 0.1588 0.2748 0.087 Uiso 1 1 d G
H01J H 0.8839 0.1275 0.2846 0.087 Uiso 1 1 d G
C2 C 0.8494(7) -0.01883(18) 0.8170(5) 0.0306(11) Uani 1 1 d .
H2 H 0.8757 -0.0523 0.8000 0.037 Uiso 1 1 calc R
N2 N 0.8547(5) 0.06599(13) 0.8241(4) 0.0223(8) Uani 1 1 d .
C3 C 0.9287(6) 0.02503(16) 0.7830(5) 0.0246(10) Uani 1 1 d .
C5 C 1.1661(7) -0.0038(2) 0.6721(5) 0.0343(12) Uani 1 1 d .
H5 H 1.1411 -0.0378 0.6852 0.041 Uiso 1 1 calc R
C1 C 0.7249(7) -0.00191(19) 0.8807(5) 0.0319(11) Uani 1 1 d .
H1 H 0.6486 -0.0222 0.9160 0.038 Uiso 1 1 calc R
C4 C 1.0739(6) 0.03431(17) 0.7176(5) 0.0261(10) Uani 1 1 d .
C8 C 1.2336(7) 0.0953(2) 0.6403(5) 0.0341(11) Uani 1 1 d .
H8 H 1.2586 0.1294 0.6302 0.041 Uiso 1 1 calc R
C7 C 1.3297(7) 0.0591(2) 0.5904(6) 0.0405(13) Uani 1 1 d .
H7 H 1.4166 0.0687 0.5460 0.049 Uiso 1 1 calc R
H3 H 0.668(6) 0.0682(17) 0.913(5) 0.013(11) Uiso 1 1 d .

loop_
_atom_site_aniso_label
_atom_site_aniso_U_11
_atom_site_aniso_U_22
_atom_site_aniso_U_33
_atom_site_aniso_U_23
_atom_site_aniso_U_13
_atom_site_aniso_U_12
V1 0.0192(4) 0.0207(4) 0.0220(4) -0.0008(3) 0.0093(3) 0.0020(3)
O5 0.0278(17) 0.0304(18) 0.0371(19) 0.0003(15) 0.0173(15) 0.0034(14)
O2 0.0262(17) 0.0291(17) 0.0333(18) -0.0031(14) 0.0126(14) -0.0053(14)
O1 0.0229(16) 0.0304(17) 0.0243(17) 0.0009(13) 0.0082(13) 0.0013(13)
O4 0.0304(17) 0.0306(18) 0.0274(18) 0.0017(14) 0.0080(14) 0.0020(14)
O3 0.0305(18) 0.0282(17) 0.0303(18) 0.0053(14) 0.0127(15) 0.0033(14)
O007 0.041(2) 0.0268(18) 0.051(2) 0.0000(17) 0.0231(19) -0.0022(15)
O008 0.051(2) 0.040(2) 0.036(2) 0.0024(17) 0.0201(18) -0.0018(18)
O009 0.0292(18) 0.049(2) 0.0294(19) 0.0060(16) 0.0110(15) 0.0084(16)
O010 0.0329(19) 0.062(2) 0.0278(19) -0.0082(18) 0.0126(16) -0.0045(18)
N011 0.027(2) 0.034(3) 0.043(3) 0.005(2) 0.019(2) 0.0009(19)
O012 0.0269(18) 0.062(3) 0.038(2) -0.0030(19) 0.0136(16) 0.0067(18)
N1 0.0235(19) 0.035(2) 0.0202(19) 0.0011(16) 0.0088(16) 0.0043(16)
N3 0.0187(19) 0.027(2) 0.029(2) -0.0005(17) 0.0081(17) 0.0013(16)
C6 0.032(3) 0.053(4) 0.031(3) -0.011(2) 0.006(2) 0.020(2)
O016 0.049(3) 0.080(3) 0.048(3) -0.025(2) 0.022(2) -0.018(2)
C2 0.035(3) 0.026(2) 0.020(2) -0.0029(19) -0.002(2) -0.002(2)
N2 0.0197(18) 0.0219(19) 0.0229(19) 0.0026(15) 0.0048(15) -0.0017(15)
C3 0.024(2) 0.025(2) 0.019(2) -0.0014(18) 0.0010(18) 0.0049(19)
C5 0.032(3) 0.037(3) 0.026(3) -0.005(2) 0.002(2) 0.012(2)
C1 0.031(3) 0.033(3) 0.026(3) 0.003(2) 0.004(2) -0.006(2)
C4 0.024(2) 0.034(3) 0.016(2) 0.0012(19) 0.0009(18) 0.0029(19)
C8 0.033(3) 0.045(3) 0.026(3) 0.001(2) 0.012(2) 0.003(2)
C7 0.031(3) 0.064(4) 0.032(3) -0.006(3) 0.017(2) 0.007(3)

loop_
_atom_type_symbol
_atom_type_description
_atom_type_scat_dispersion_real
_atom_type_scat_dispersion_imag
_atom_type_scat_source
C C 0.0033 0.0016 'International Tables Vol C Tables 4.2.6.8 and 6.1.1.4'
H H 0.0000 0.0000 'International Tables Vol C Tables 4.2.6.8 and 6.1.1.4'
N N 0.0061 0.0033 'International Tables Vol C Tables 4.2.6.8 and 6.1.1.4'
O O 0.0106 0.0060 'International Tables Vol C Tables 4.2.6.8 and 6.1.1.4'
V V 0.3005 0.5294 'International Tables Vol C Tables 4.2.6.8 and 6.1.1.4'

loop_
_geom_angle_atom_site_label_1
_geom_angle_atom_site_label_2
_geom_angle_atom_site_label_3
_geom_angle
O5 V1 O2 103.03(16)
O5 V1 O3 103.60(15)
O2 V1 O3 87.90(14)
O5 V1 O1 99.94(15)
O2 V1 O1 45.04(13)
O3 V1 O1 131.18(14)
O5 V1 O4 101.14(16)
O2 V1 O4 131.05(14)
O3 V1 O4 45.05(14)
O1 V1 O4 158.70(13)
O5 V1 N2 93.40(16)
O2 V1 N2 131.43(14)
O3 V1 N2 132.28(15)
O1 V1 N2 87.50(14)
O4 V1 N2 88.30(14)
O5 V1 N1 164.15(15)
O2 V1 N1 88.36(14)
O3 V1 N1 87.59(13)
O1 V1 N1 80.20(13)
O4 V1 N1 78.70(13)
N2 V1 N1 70.75(14)
O1 O2 V1 69.52(17)
O2 O1 V1 65.44(17)
O3 O4 V1 65.86(18)
O4 O3 V1 69.09(18)
C8 N1 C4 118.1(4)
C8 N1 V1 126.8(3)
C4 N1 V1 115.0(3)
C1 N3 N2 110.9(4)
C7 C6 C5 119.3(5)
C1 C2 C3 104.7(4)
C3 N2 N3 105.9(4)
C3 N2 V1 123.8(3)
N3 N2 V1 130.3(3)
N2 C3 C2 110.1(4)
N2 C3 C4 116.4(4)
C2 C3 C4 133.5(4)
C6 C5 C4 118.7(5)
N3 C1 C2 108.4(4)
N1 C4 C5 122.5(4)
N1 C4 C3 114.0(4)
C5 C4 C3 123.5(4)
N1 C8 C7 122.6(5)
C6 C7 C8 118.7(5)

loop_
_geom_bond_atom_site_label_1
_geom_bond_atom_site_label_2
_geom_bond_distance
V1 O5 1.597(3)
V1 O2 1.865(3)
V1 O3 1.877(3)
V1 O1 1.920(3)
V1 O4 1.922(3)
V1 N2 2.086(4)
V1 N1 2.370(4)
O2 O1 1.451(4)
O4 O3 1.456(4)
N1 C8 1.325(6)
N1 C4 1.329(6)
N3 C1 1.324(6)
N3 N2 1.338(5)
C6 C7 1.360(8)
C6 C5 1.365(7)
C2 C1 1.359(7)
C2 C3 1.389(6)
N2 C3 1.333(6)
C3 C4 1.457(6)
C5 C4 1.373(6)
C8 C7 1.377(7)
